data_2009929
loop_
_publ_author_name
'Oyama, Yoshiaki'
'Imajo, Seiichi'
'Tanaka, Rie'
'Ishiguro, Masaji'

_publ_contact_author
;
Masaji Ishiguro
Suntory Institute for Biomedical Research,
Shimamoto, Mishima, Osaka 618, Japan
;
_publ_section_title
;
 A hydrate of the sodium salt of a penem carboxylic acid
;
_journal_issue 8
_journal_name_full 'Acta Crystallographica Section C'
_journal_page_first 1254
_journal_page_last 1256
_journal_paper_doi 10.1107/S0108270194002532
_journal_volume 50
_journal_year 1994
_chemical_formula_moiety 'Na2 C24 H28 N2 O10 S2,  5(H2 O)'
_chemical_formula_sum 'C24 H38 N2 Na2 O15 S2'
_chemical_formula_weight 704.6
_space_group_IT_number 18
_symmetry_cell_setting orthorhombic
_symmetry_space_group_name_Hall 'P 2 2ab'
_symmetry_space_group_name_H-M 'P 21 21 2'
_atom_type_scat_source 'International Tables for X-ray Crystallography (1974, Vol. IV)'
_cell_angle_alpha 90
_cell_angle_beta 90
_cell_angle_gamma 90
_cell_formula_units_Z 2
_cell_length_a 9.2080(10)
_cell_length_b 32.454(2)
_cell_length_c 5.495(3)
_cell_measurement_reflns_used 45
_cell_measurement_temperature 293
_cell_measurement_theta_max 32
_cell_measurement_theta_min 19
_cell_volume 1642.1(9)
_computing_cell_refinement 'AFC5 software (Rigaku Corporation, 1984)'
_computing_data_collection 'AFC5 software (Rigaku Corporation, 1984)'
_computing_data_reduction 'RASA-5p software (Rigaku Corporation, 1984)'
_computing_molecular_graphics
;
ORTEP (Johnson, C. K., 1965)
PLUTO (Motherwell, W. D. S., 1978)
;
_computing_structure_refinement 'RASA-5p software (Rigaku Corporation, 1984)'
_computing_structure_solution 'MULTAN84 (Main, P. et al., 1984)'
_diffrn_measurement_device 'RIGAKU AFC5'
_diffrn_measurement_method \w/2\q
_diffrn_radiation_type 'Cu K\a'
_diffrn_radiation_wavelength 1.5418
_diffrn_reflns_limit_h_max 11
_diffrn_reflns_limit_h_min -11
_diffrn_reflns_limit_k_max 38
_diffrn_reflns_limit_k_min 0
_diffrn_reflns_limit_l_max 6
_diffrn_reflns_limit_l_min 0
_diffrn_reflns_number 1606
_diffrn_reflns_theta_max 63
_diffrn_standards_decay_% 0.8
_diffrn_standards_interval_count 100
_diffrn_standards_number 3
_exptl_absorpt_coefficient_mu 2.307
_exptl_absorpt_correction_type none
_exptl_crystal_colour colourless
_exptl_crystal_density_diffrn 1.43
_exptl_crystal_description 'hexagonal plate'
_exptl_crystal_size_max 0.5
_exptl_crystal_size_mid 0.3
_exptl_crystal_size_min 0.3
_refine_diff_density_max 0.51
_refine_diff_density_min -0.27
_refine_ls_goodness_of_fit_obs 1.92
_refine_ls_hydrogen_treatment 'Hydrogen treatment: none'
_refine_ls_number_parameters 204
_refine_ls_number_reflns 1592
_refine_ls_R_factor_obs 0.059
_refine_ls_shift/esd_max 4.84
_refine_ls_structure_factor_coef F
_refine_ls_weighting_details 'w = 1/[\s^2^(F~o~)+0.02081F~o~+0.0049F~o~^2^]'
_refine_ls_weighting_scheme calc
_refine_ls_wR_factor_obs 0.110
_reflns_number_observed 1592
_reflns_number_total 1606
_reflns_observed_criterion F>3\s(F)
_cod_data_source_file as1108.cif
_cod_data_source_block default
_cod_depositor_comments
;

    Replacing symmetry operators
        -x,-y+1,z
        -x+1,-y+1,z
        x+1,y,z-1
        x,y,z-1
        -x+1,-y+1,z-1
    with
        -x,-y,z
        1/2-x,1/2+y,-z
        1/2+x,1/2-y,-z
    in '_symmetry_equiv_pos_as_xyz' loop, because:

    a) Old symmetry operators constituted 'P 1 1 2' spacegroup, which is
       different from the one that is specified by publication authors;

    b) Fixed set of symmetry operators are full set of 'P 21 21 2'
       spacegroup symmetry operators;

    c) Reconstruction of cell using old symmetry operators resulted in
       voids of at most 7 angstroms in diameter;

    d) Reconstruction of cell using fixed set of symmetry operators
       results in no voids wider than 3 angstroms in diameter.

    Andrius Merkys
    2014-06-18


The following automatic conversions were performed:

'_refine_ls_weighting_scheme' value
'1/[\s^2^(F~o~)+0.02081F~o~+0.0049F~o~^2^]' was changed to 'calc'.
New tag '_refine_ls_weighting_details' was created. The value of the
new tag was set to 'w = 1/[\s^2^(F~o~)+0.02081F~o~+0.0049F~o~^2^]'.

Automatic conversion script
Id: cif_fix_values 3143 2015-03-26 13:38:13Z robertas 

2023-05-16
Z value and formula fixed to values more according to usual
chemical conventions.                 miguel
;
_cod_original_formula_sum 'C12 H19 N Na O7.5 S'
_cod_original_formula_weight 352.3
_cod_original_formula_moiety 'Na 1+, C12 H14 N O5 S 1-,  5/2H2 O'
_cod_original_formula_units_Z 4
_cod_original_cell_volume 1642.1(10)
_cod_database_code 2009929

loop_
_symmetry_equiv_pos_as_xyz
x,y,z
-x,-y,z
1/2-x,1/2+y,-z
1/2+x,1/2-y,-z

loop_
_atom_site_aniso_label
_atom_site_aniso_U_11
_atom_site_aniso_U_22
_atom_site_aniso_U_33
_atom_site_aniso_U_12
_atom_site_aniso_U_13
_atom_site_aniso_U_23
S(1) 0.03720(10) 0.027320(10) 0.0581(4) 0.01792(5) 0.0243(4) -0.02360(10)
NA(1) 0.0354(2) 0.02919(2) 0.0531(6) -0.00300(8) 0.0082(7) 0.0011(2)
O(1) 0.0336(3) 0.03100(3) 0.0460(10) -0.02070(10) 0.0020(10) -0.0079(3)
O(2) 0.0317(4) 0.04205(3) 0.079(2) -0.0098(2) 0.019(2) -0.0108(4)
O(3) 0.0364(3) 0.02609(2) 0.0460(10) 0.0018(2) 0.0040(10) 0.0078(3)
O(4) 0.0411(4) 0.04989(4) 0.0410(10) -0.0059(2) 0.0090(10) -0.0145(3)
O(5) 0.0621(5) 0.05464(4) 0.0580(10) 0.0123(2) 0.002(2) -0.0480(4)
O(6) 0.0335(3) 0.03756(3) 0.0520(10) -0.0070(2) 0.0000(10) 0.0127(3)
O(7) 0.0787(8) 0.12070(7) 0.061(2) -0.0816(4) 0.038(2) -0.0826(6)
O(8) 0.0472(6) 0.04925(4) 0.044(2) 0.0 0.0 0.0
N(1) 0.0289(4) 0.02204(3) 0.0400(10) -0.0198(2) 0.0100(10) -0.0025(3)
C(1) 0.0275(4) 0.02535(3) 0.0430(10) 0.0044(2) 0.014(2) 0.0039(4)
C(2) 0.0304(4) 0.03196(4) 0.0470(10) -0.0048(2) 0.006(2) -0.0051(4)
C(3) 0.0280(4) 0.02561(3) 0.0390(10) -0.0221(2) 0.017(2) -0.0095(4)
C(4) 0.0300(4) 0.02396(3) 0.0390(10) -0.0121(2) 0.0050(10) -0.0087(4)
C(5) 0.0261(4) 0.02956(3) 0.0310(10) -0.0071(2) 0.0040(10) -0.0110(3)
C(6) 0.0278(4) 0.02849(3) 0.0380(10) -0.0010(2) 0.000(2) 0.0102(4)
C(7) 0.0476(6) 0.03244(4) 0.056(2) -0.0024(2) 0.030(2) -0.0048(5)
C(8) 0.0572(7) 0.05213(6) 0.107(4) 0.0439(3) -0.003(3) -0.0390(8)
C(9) 0.259(4) 0.06340(10) 0.200(10) 0.1420(10) -0.240(10) -0.117(2)
C(10) 0.125(2) 0.03367(6) 0.091(3) 0.0460(5) -0.025(5) -0.0439(8)
C(11) 0.0266(5) 0.03756(4) 0.0390(10) -0.0054(2) 0.014(2) -0.0037(4)
C(12) 0.0481(6) 0.06078(5) 0.076(2) -0.0335(3) 0.046(3) 0.0065(7)

loop_
_atom_site_label
_atom_site_fract_x
_atom_site_fract_y
_atom_site_fract_z
_atom_site_U_iso_or_equiv
_atom_site_thermal_displace_type
S(1) 0.04440(10) 0.32030(10) 0.8346(2) 0.040 Uani
Na(1) 0.1888(2) 0.49390(10) 0.8123(4) 0.039 Uani
O(1) 0.3208(3) 0.44590(10) 1.0278(6) 0.037 Uani
O(2) 0.4625(3) 0.40150(10) 0.8265(9) 0.051 Uani
O(3) -0.0239(3) 0.45350(10) 0.9042(6) 0.035 Uani
O(4) -0.1491(4) 0.41250(10) 1.4301(7) 0.044 Uani
O(5) 0.2486(5) 0.29990(10) 0.4651(8) 0.058 Uani
O(6) 0.3569(3) 0.53970(10) 0.6595(7) 0.040 Uani
O(7) 0.1504(6) 0.4599(2) 0.4524(9) 0.086 Uani
O(8) 0.5 0.5 0.2681(9) 0.047 Uani
N(1) 0.0889(4) 0.39190(10) 1.0352(7) 0.030 Uani
C(1) 0.2221(4) 0.38280(10) 0.9117(9) 0.032 Uani
C(2) 0.2119(5) 0.34640(10) 0.7922(9) 0.037 Uani
C(3) -0.0071(4) 0.35660(10) 1.0747(8) 0.030 Uani
C(4) -0.1405(4) 0.38540(10) 1.0266(8) 0.030 Uani
C(5) -0.0240(5) 0.41790(10) 0.9725(7) 0.029 Uani
C(6) 0.3459(5) 0.41160(10) 0.9209(9) 0.032 Uani
C(7) 0.3233(6) 0.32550(10) 0.6390(10) 0.045 Uani
C(8) 0.4265(7) 0.2979(2) 0.777(2) 0.072 Uani
C(9) 0.398(2) 0.2559(3) 0.671(3) 0.173 Uani
C(10) 0.3170(10) 0.2611(2) 0.462(2) 0.083 Uani
C(11) -0.2373(4) 0.39640(10) 1.2395(8) 0.034 Uani
C(12) -0.3233(6) 0.3592(2) 1.3270(10) 0.062 Uani

loop_
_geom_angle_atom_site_label_1
_geom_angle_atom_site_label_2
_geom_angle_atom_site_label_3
_geom_angle
_geom_angle_publ_flag
C(2) S(1) C(3) 90.7(2) yes
C(7) O(5) C(10) 108.0(6) ?
C(1) N(1) C(3) 115.1(4) ?
C(1) N(1) C(5) 130.7(4) ?
C(3) N(1) C(5) 93.5(3) ?
N(1) C(1) C(2) 110.6(4) ?
N(1) C(1) C(6) 120.9(4) ?
C(2) C(1) C(6) 128.5(5) ?
S(1) C(2) C(1) 114.4(4) ?
S(1) C(2) C(7) 117.1(4) ?
C(1) C(2) C(7) 128.5(5) ?
S(1) C(3) N(1) 103.9(3) ?
S(1) C(3) C(4) 117.8(3) ?
N(1) C(3) C(4) 88.8(3) ?
C(3) C(4) C(5) 84.0(3) ?
C(3) C(4) C(11) 118.1(4) ?
C(5) C(4) C(11) 113.7(4) ?
O(3) C(5) N(1) 131.1(4) ?
O(3) C(5) C(4) 135.6(4) ?
N(1) C(5) C(4) 93.4(3) ?
O(1) C(6) O(2) 125.4(5) ?
O(1) C(6) C(1) 115.3(4) ?
O(2) C(6) C(1) 119.4(5) ?
O(5) C(7) C(2) 108.0(4) ?
O(5) C(7) C(8) 106.9(5) ?
C(2) C(7) C(8) 114.7(5) ?
C(7) C(8) C(9) 103.4(9) ?
C(8) C(9) C(10) 107.7(13) ?
O(5) C(10) C(9) 110.1(10) ?
O(4) C(11) C(4) 108.5(4) ?
O(4) C(11) C(12) 110.9(4) ?
C(4) C(11) C(12) 111.5(4) ?

loop_
_geom_bond_atom_site_label_1
_geom_bond_atom_site_label_2
_geom_bond_distance
_geom_bond_publ_flag
S(1) C(2) 1.775(5) yes
S(1) C(3) 1.831(4) yes
O(1) C(6) 1.281(6) yes
O(2) C(6) 1.235(7) yes
O(3) C(5) 1.215(5) yes
O(4) C(11) 1.426(6) ?
O(5) C(7) 1.441(7) ?
O(5) C(10) 1.406(11) ?
N(1) C(1) 1.433(6) ?
N(1) C(3) 1.465(6) ?
N(1) C(5) 1.381(6) ?
C(1) C(2) 1.355(7) ?
C(1) C(6) 1.475(7) ?
C(2) C(7) 1.490(8) ?
C(3) C(4) 1.567(6) ?
C(4) C(5) 1.532(6) ?
C(4) C(11) 1.513(6) ?
C(7) C(8) 1.510(11) ?
C(8) C(9) 1.51(2) ?
C(9) C(10) 1.38(2) ?
C(11) C(12) 1.522(9) ?

loop_
_geom_contact_atom_site_label_1
_geom_contact_atom_site_label_2
_geom_contact_distance
_geom_contact_site_symmetry_1
_geom_contact_site_symmetry_2
_geom_contact_publ_flag
Na(1) O(1) 2.304(4) . . yes
Na(1) O(3) 2.410(4) . . yes
Na(1) O(3) 2.340(4) . 2 yes
Na(1) O(6) 2.305(4) . . yes
Na(1) O(7) 2.292(6) . . yes
O(6) Na(1) 2.305(4) 3 3 ?
O(6) O(2) 2.691(6) 3 . yes
O(6) O(4) 2.766(5) 3 4 yes
O(6) O(8) 2.833(6) 3 . ?
O(7) Na(1) 2.292(6) . . ?
O(7) O(1) 2.848(7) . 5 yes
O(7) O(3) 2.963(7) . . yes
O(7) O(4) 3.160(7) . 5 yes
O(8) O(1) 2.748(6) . 5 yes
O(8) O(1) 2.748(6) . 6 ?
O(8) O(6) 2.833(6) . . yes
O(8) O(6) 2.833(6) . 3 ?
